data_2101349
loop_
_publ_author_name
'Haile, S. M.'
'Maier, J.'
'Wuensch, B. J.'
'Laudise, R. A.'

_publ_section_title
;
 Structure of Na~3~YSi~6~O~15~ -- a unique silicate based on discrete
 Si~6~O~15~ units, and a possible fast-ion conductor
;
_journal_issue 5
_journal_name_full 'Acta Crystallographica Section B'
_journal_page_first 673
_journal_page_last 680
_journal_paper_doi 10.1107/S0108768194014096
_journal_volume 51
_journal_year 1995
_chemical_formula_sum 'Na3 O15 Si6 Y'
_symmetry_cell_setting orthorhombic
_symmetry_space_group_name_Hall '-I 2ab -2ab'
_symmetry_space_group_name_H-M 'I b m m'
_cell_angle_alpha 90
_cell_angle_beta 90
_cell_angle_gamma 90
_cell_formula_units_Z 4
_cell_length_a 10.468(2)
_cell_length_b 15.2470(10)
_cell_length_c 8.3850(10)
_cell_volume 1338.3(3)
_diffrn_radiation_type Mo
_diffrn_radiation_wavelength 0.71073
_exptl_crystal_density_diffrn 2.811
_cod_data_source_file du0394.cif
_cod_data_source_block du0394a
_cod_database_code 2101349

loop_
_atom_site_label
_atom_site_fract_x
_atom_site_fract_y
_atom_site_fract_z
Y .25 .25 .25
Si(1) -0.03353(8) 0.40244(6) .25
Si(2) -0.28438(6) 0.40016(5) 0.42866(8)
Na(1) .5 0.24005(9) 0
Na(2) 0.4227(4) 0.4606(3) .25
O(1) 0.3481(2) 0.38768(18) .75
O(2) 0.4338(2) 0.17522(16) .25
O(3) 0.62972(15) 0.10678(12) 0.0952(2)
O(4) 0.3210(2) .5 -0.0135(3)
O(5) 0.16320(17) 0.16573(13) 0.0573(2)
O(6) 0.4715(3) 0 .25

loop_
_geom_angle_atom_site_label_1
_geom_angle_atom_site_label_2
_geom_angle_atom_site_label_3
_geom_angle
Si(2) O(1) Si(2) 130.3(2)
Si(2) O(3) Si(1) 134.10(10)
Si(2) O(4) Si(2) 135.8(2)
Si(2) O(6) Si(2) 132.8(2)
O(2) Si(1) O(6) 115.0(2)
O(2) Si(1) O(3) 109.87(9)
O(2) Y O(2) 93.22(6)
O(2) Y O(2) 86.78(6)
O(2) Y O(2) 88.50(10)
O(2) Y O(2) 91.50(10)
O(2) Y O(2) 180
O(2) Y O(2) 180
O(6) Si(1) O(3) 108.80(10)
O(3) Si(1) O(3) 103.80(10)
O(5) Si(2) O(3) 112.80(10)
O(5) Si(2) O(4) 108.00(10)
O(5) Si(2) O(1) 114.10(10)
O(3) Si(2) O(4) 109.10(10)
O(3) Si(2) O(1) 106.30(10)
O(4) Si(2) O(1) 106.30(10)

loop_
_geom_bond_atom_site_label_1
_geom_bond_atom_site_label_2
_geom_bond_distance
Y O(2) 2.237(2)
Y O(5) 2.256(2)
O(2) O(2) 3.265(3)
O(2) O(2) 3.086(3)
O(2) O(2) 3.147(2)
O(2) O(2) 3.232(4)
O(2) O(2) 4.511(4)
O(2) O(2) 4.473(5)
Si(1) O(2) 1.578(3)
Si(1) O(6) 1.623(2)
Si(1) O(3) 1.648(2)
O(2) O(6) 2.700(2)
O(2) O(3) 2.642(3)
O(6) O(3) 2.661(3)
O(3) O(3) 2.595(3)
Si(2) O(5) 1.573(2)
Si(2) O(3) 1.635(2)
Si(2) O(4) 1.6430(10)
Si(2) O(1) 1.6510(10)
O(5) O(3) 2.672(2)
O(5) O(4) 2.601(2)
O(5) O(1) 2.705(2)
O(3) O(4) 2.670(3)
O(3) O(1) 2.630(3)
O(4) O(1) 2.635(3)
Na(1) O(5) 2.283(2)
Na(1) O(2) 2.4190(10)
Na(1) O(3) 2.571(2)
Na(2) Na(2)' 1.201(8)
Na(2) O(4) 2.525(3)
Na(2) O(1) 2.644(5)
Na(2) O(5) 2.670(4)
Na(2) O(4)' 3.390(4)
Na(2) O(1)' 3.333(5)
Na(2) O(5)' 3.634(4)
